data_2207848
loop_
_publ_author_name
'Cao, Xiu-Fang'
'Yin, Jun'
'Yu, Guang-Ao'
'Liu, Sheng-Hua'

_publ_section_title
;
 <i>N</i>-[(3<i>RS</i>)-3-(4-Chlorophenyl)heptanoyl]bornane-10,2-sultam
;
_journal_coeditor_code OB6600
_journal_issue 1
_journal_name_full 'Acta Crystallographica Section E'
_journal_page_first o241
_journal_page_last o242
_journal_paper_doi 10.1107/S1600536805041176
_journal_volume 62
_journal_year 2006
_chemical_formula_iupac 'C23 H32 Cl N O3 S'
_chemical_formula_moiety 'C23 H32 Cl N O3 S'
_chemical_formula_sum 'C23 H32 Cl N O3 S'
_chemical_formula_weight 438.01
_chemical_name_systematic
;
N-[(3RS)-3-(4-Chlorophenyl)heptoyl]bornane-10,2-sultam
;
_space_group_IT_number 4
_symmetry_cell_setting monoclinic
_symmetry_space_group_name_Hall 'P 2yb'
_symmetry_space_group_name_H-M 'P 1 21 1'
_atom_sites_solution_hydrogens geom
_atom_sites_solution_primary direct
_atom_sites_solution_secondary difmap
_audit_creation_method SHELXL-97
_cell_angle_alpha 90.00
_cell_angle_beta 99.736(2)
_cell_angle_gamma 90.00
_cell_formula_units_Z 2
_cell_length_a 9.2278(13)
_cell_length_b 9.6269(14)
_cell_length_c 13.1720(19)
_cell_measurement_reflns_used 1773
_cell_measurement_temperature 292(2)
_cell_measurement_theta_max 21.66
_cell_measurement_theta_min 2.24
_cell_volume 1153.3(3)
_computing_cell_refinement 'SAINT (Bruker, 2001)'
_computing_data_collection 'SMART (Bruker, 2001)'
_computing_data_reduction SAINT
_computing_molecular_graphics 'SHELXTL (Bruker, 2001)'
_computing_publication_material SHELXTL
_computing_structure_refinement 'SHELXL97 (Sheldrick, 1997)'
_computing_structure_solution 'SHELXS97 (Sheldrick, 1997)'
_diffrn_ambient_temperature 292(2)
_diffrn_measured_fraction_theta_full 0.992
_diffrn_measured_fraction_theta_max 0.992
_diffrn_measurement_device_type 'Bruker SMART CCD area-detector'
_diffrn_measurement_method '\f and \w'
_diffrn_radiation_monochromator graphite
_diffrn_radiation_source 'fine-focus sealed tube'
_diffrn_radiation_type MoK\a
_diffrn_radiation_wavelength 0.71073
_diffrn_reflns_av_R_equivalents 0.0252
_diffrn_reflns_av_sigmaI/netI 0.0517
_diffrn_reflns_limit_h_max 10
_diffrn_reflns_limit_h_min -11
_diffrn_reflns_limit_k_max 11
_diffrn_reflns_limit_k_min -11
_diffrn_reflns_limit_l_max 13
_diffrn_reflns_limit_l_min -16
_diffrn_reflns_number 6334
_diffrn_reflns_theta_full 26.00
_diffrn_reflns_theta_max 26.00
_diffrn_reflns_theta_min 2.24
_exptl_absorpt_coefficient_mu 0.279
_exptl_absorpt_correction_type none
_exptl_crystal_colour colorless
_exptl_crystal_density_diffrn 1.261
_exptl_crystal_density_method 'not measured'
_exptl_crystal_description block
_exptl_crystal_F_000 468
_exptl_crystal_size_max 0.30
_exptl_crystal_size_mid 0.20
_exptl_crystal_size_min 0.10
_refine_diff_density_max 0.175
_refine_diff_density_min -0.185
_refine_ls_abs_structure_details 'Flack (1983), 1762 Friedel pairs'
_refine_ls_abs_structure_Flack 0.08(8)
_refine_ls_extinction_method none
_refine_ls_goodness_of_fit_ref 1.039
_refine_ls_hydrogen_treatment constr
_refine_ls_matrix_type full
_refine_ls_number_parameters 265
_refine_ls_number_reflns 4179
_refine_ls_number_restraints 1
_refine_ls_restrained_S_all 1.039
_refine_ls_R_factor_all 0.0628
_refine_ls_R_factor_gt 0.0514
_refine_ls_shift/su_max 0.000
_refine_ls_shift/su_mean 0.000
_refine_ls_structure_factor_coef Fsqd
_refine_ls_weighting_details 'calc w=1/[\s^2^(Fo^2^)+(0.0545P)^2^+0.074P] where P=(Fo^2^+2Fc^2^)/3'
_refine_ls_weighting_scheme calc
_refine_ls_wR_factor_gt 0.1140
_refine_ls_wR_factor_ref 0.1197
_reflns_number_gt 3478
_reflns_number_total 4179
_reflns_threshold_expression I>2\s(I)
_cod_data_source_file ob6600.cif
_cod_data_source_block I
_cod_depositor_comments
;
The following automatic conversions were performed:
'_symmetry_cell_setting' value 'Monoclinic' changed to 'monoclinic'
according to '/home/saulius/struct/CIF-dictionaries/cif_core.dic'
dictionary named 'cif_core.dic' version 2.4.1 from 2010-06-29.

Automatic conversion script
Id: cif_fix_enum 1527 2010-12-29 10:47:43Z saulius 

The following automatic conversions were performed:

'_symmetry_cell_setting' value 'Monoclinic' changed to 'monoclinic'
according to /home/saulius/struct/CIF-dictionaries/cif_core.dic
dictionary named 'cif_core.dic' version 2.4.1 from 2010-06-29.

Automatic conversion script
Id: cif_fix_values 1715 2011-07-08 13:25:40Z adriana 
;
_cod_original_sg_symbol_H-M 'P 21'
_cod_database_code 2207848
_cod_database_fobs_code 2207848

loop_
_symmetry_equiv_pos_as_xyz
'x, y, z'
'-x, y+1/2, -z'

loop_
_atom_site_label
_atom_site_fract_x
_atom_site_fract_y
_atom_site_fract_z
_atom_site_U_iso_or_equiv
_atom_site_adp_type
_atom_site_calc_flag
_atom_site_refinement_flags
_atom_site_occupancy
_atom_site_type_symbol
C1 0.2483(4) 0.8851(5) 0.0375(3) 0.0788(12) Uani d . 1 C
H1A 0.2050 0.9158 0.0949 0.118 Uiso calc R 1 H
H1B 0.1726 0.8714 -0.0212 0.118 Uiso calc R 1 H
H1C 0.3164 0.9539 0.0217 0.118 Uiso calc R 1 H
C2 0.3824(4) 0.6945(7) -0.0335(3) 0.0951(14) Uani d . 1 C
H2A 0.4484 0.7611 -0.0552 0.143 Uiso calc R 1 H
H2B 0.2990 0.6822 -0.0872 0.143 Uiso calc R 1 H
H2C 0.4323 0.6074 -0.0194 0.143 Uiso calc R 1 H
C3 0.3301(4) 0.7475(4) 0.0650(3) 0.0581(9) Uani d . 1 C
C4 0.3622(4) 0.5208(4) 0.1407(4) 0.0715(11) Uani d . 1 C
H4A 0.3679 0.4652 0.0801 0.086 Uiso calc R 1 H
H4B 0.3414 0.4608 0.1956 0.086 Uiso calc R 1 H
C5 0.5053(4) 0.6058(5) 0.1746(3) 0.0761(12) Uani d . 1 C
H5A 0.5461 0.5885 0.2463 0.091 Uiso calc R 1 H
H5B 0.5786 0.5837 0.1323 0.091 Uiso calc R 1 H
C6 0.4530(4) 0.7564(4) 0.1583(3) 0.0623(10) Uani d . 1 C
H6 0.5314 0.8216 0.1493 0.075 Uiso calc R 1 H
C7 0.3695(3) 0.7968(4) 0.2446(3) 0.0601(9) Uani d . 1 C
H7A 0.3412 0.8940 0.2403 0.072 Uiso calc R 1 H
H7B 0.4271 0.7784 0.3119 0.072 Uiso calc R 1 H
C8 0.2342(3) 0.7008(4) 0.2223(2) 0.0471(7) Uani d . 1 C
H8 0.2419 0.6279 0.2748 0.056 Uiso calc R 1 H
C9 0.2476(3) 0.6359(3) 0.1173(3) 0.0485(8) Uani d . 1 C
C10 0.0958(3) 0.5911(4) 0.0643(3) 0.0604(9) Uani d . 1 C
H10A 0.0810 0.4931 0.0761 0.073 Uiso calc R 1 H
H10B 0.0850 0.6068 -0.0094 0.073 Uiso calc R 1 H
C11 0.0484(3) 0.8367(4) 0.2951(2) 0.0489(8) Uani d . 1 C
C12 -0.1083(3) 0.8888(4) 0.2821(3) 0.0598(9) Uani d . 1 C
H12A -0.1742 0.8097 0.2767 0.072 Uiso calc R 1 H
H12B -0.1302 0.9406 0.2181 0.072 Uiso calc R 1 H
C13 -0.1377(4) 0.9815(4) 0.3704(2) 0.0540(8) Uani d . 1 C
H13 -0.0594 1.0514 0.3814 0.065 Uiso calc R 1 H
C14 -0.2833(4) 1.0598(5) 0.3379(3) 0.0710(11) Uani d . 1 C
H14A -0.2864 1.0957 0.2687 0.085 Uiso calc R 1 H
H14B -0.3640 0.9947 0.3358 0.085 Uiso calc R 1 H
C15 -0.3062(5) 1.1798(6) 0.4090(3) 0.0774(11) Uani d . 1 C
H15A -0.3306 1.1418 0.4722 0.093 Uiso calc R 1 H
H15B -0.2143 1.2300 0.4267 0.093 Uiso calc R 1 H
C16 -0.4202(6) 1.2771(6) 0.3662(4) 0.0999(16) Uani d . 1 C
H16A -0.5125 1.2271 0.3503 0.120 Uiso calc R 1 H
H16B -0.3972 1.3127 0.3019 0.120 Uiso calc R 1 H
C17 -0.4410(6) 1.3972(5) 0.4337(3) 0.0923(14) Uani d . 1 C
H17A -0.4494 1.3641 0.5012 0.138 Uiso calc R 1 H
H17B -0.5290 1.4464 0.4050 0.138 Uiso calc R 1 H
H17C -0.3581 1.4585 0.4383 0.138 Uiso calc R 1 H
C18 -0.1329(3) 0.9057(4) 0.4709(3) 0.0501(8) Uani d . 1 C
C19 -0.0511(4) 0.9582(4) 0.5612(3) 0.0644(10) Uani d . 1 C
H19 0.0021 1.0397 0.5586 0.077 Uiso calc R 1 H
C20 -0.0473(5) 0.8922(5) 0.6545(3) 0.0742(11) Uani d . 1 C
H20 0.0091 0.9284 0.7138 0.089 Uiso calc R 1 H
C21 -0.1260(5) 0.7740(5) 0.6594(3) 0.0683(11) Uani d . 1 C
C22 -0.2047(4) 0.7178(4) 0.5726(3) 0.0692(11) Uani d . 1 C
H22 -0.2558 0.6351 0.5760 0.083 Uiso calc R 1 H
C23 -0.2083(4) 0.7845(4) 0.4794(3) 0.0624(9) Uani d . 1 C
H23 -0.2635 0.7461 0.4205 0.075 Uiso calc R 1 H
Cl1 -0.12319(16) 0.69322(17) 0.77858(8) 0.1100(5) Uani d . 1 Cl
N1 0.0880(2) 0.7672(3) 0.21134(18) 0.0446(6) Uani d . 1 N
O1 -0.1025(3) 0.7958(3) 0.04964(18) 0.0694(7) Uani d . 1 O
O2 -0.1295(2) 0.6051(3) 0.1631(2) 0.0637(7) Uani d . 1 O
O3 0.1381(2) 0.8544(3) 0.37085(17) 0.0699(7) Uani d . 1 O
S1 -0.03484(7) 0.69304(9) 0.11799(5) 0.04449(19) Uani d . 1 S

loop_
_atom_site_aniso_label
_atom_site_aniso_U_11
_atom_site_aniso_U_22
_atom_site_aniso_U_33
_atom_site_aniso_U_12
_atom_site_aniso_U_13
_atom_site_aniso_U_23
C1 0.075(2) 0.081(3) 0.083(3) -0.006(2) 0.022(2) 0.032(2)
C2 0.083(3) 0.143(4) 0.067(2) 0.000(4) 0.034(2) -0.004(4)
C3 0.0535(19) 0.075(3) 0.0492(18) -0.0005(17) 0.0175(15) 0.0043(16)
C4 0.060(2) 0.057(2) 0.100(3) 0.0092(19) 0.020(2) -0.002(2)
C5 0.047(2) 0.100(3) 0.082(3) 0.019(2) 0.0126(19) 0.004(3)
C6 0.0403(18) 0.078(3) 0.070(2) -0.0116(18) 0.0147(16) -0.002(2)
C7 0.0434(17) 0.075(3) 0.061(2) -0.0107(17) 0.0064(15) -0.0119(19)
C8 0.0394(14) 0.0575(19) 0.0436(15) 0.0041(18) 0.0050(12) 0.0047(18)
C9 0.0401(16) 0.0507(19) 0.0545(19) 0.0034(14) 0.0070(14) -0.0064(15)
C10 0.0508(19) 0.061(2) 0.069(2) -0.0031(17) 0.0097(17) -0.0213(19)
C11 0.0481(17) 0.060(2) 0.0405(17) -0.0053(16) 0.0114(14) -0.0029(15)
C12 0.0504(19) 0.076(3) 0.054(2) 0.0059(18) 0.0096(15) -0.0089(18)
C13 0.0574(19) 0.054(2) 0.054(2) -0.0013(16) 0.0173(16) -0.0109(17)
C14 0.076(3) 0.080(3) 0.059(2) 0.020(2) 0.0159(19) 0.001(2)
C15 0.085(2) 0.081(3) 0.068(2) 0.022(3) 0.0179(19) 0.000(3)
C16 0.113(4) 0.096(4) 0.087(3) 0.034(3) 0.006(3) -0.009(3)
C17 0.119(3) 0.069(3) 0.087(3) 0.024(3) 0.009(3) -0.003(2)
C18 0.0442(16) 0.050(2) 0.058(2) 0.0073(16) 0.0138(15) -0.0114(16)
C19 0.073(2) 0.064(2) 0.058(2) -0.0098(19) 0.0163(19) -0.0172(19)
C20 0.085(3) 0.086(3) 0.050(2) 0.010(3) 0.0065(19) -0.021(2)
C21 0.084(3) 0.066(3) 0.059(2) 0.019(2) 0.023(2) -0.004(2)
C22 0.085(2) 0.054(3) 0.072(2) -0.004(2) 0.021(2) -0.001(2)
C23 0.066(2) 0.059(2) 0.059(2) 0.000(2) 0.0046(17) -0.0117(19)
Cl1 0.1659(12) 0.1015(9) 0.0667(6) 0.0293(11) 0.0313(7) 0.0185(8)
N1 0.0355(12) 0.0528(16) 0.0458(14) -0.0022(12) 0.0081(10) -0.0065(12)
O1 0.0736(15) 0.0746(18) 0.0527(14) 0.0116(14) -0.0101(12) 0.0034(13)
O2 0.0509(13) 0.0605(16) 0.0809(17) -0.0127(12) 0.0144(12) -0.0038(13)
O3 0.0533(13) 0.105(2) 0.0488(14) 0.0036(14) 0.0027(11) -0.0200(14)
S1 0.0395(3) 0.0468(4) 0.0455(4) -0.0012(4) 0.0024(3) -0.0053(4)

loop_
_atom_type_symbol
_atom_type_description
_atom_type_scat_dispersion_real
_atom_type_scat_dispersion_imag
_atom_type_scat_source
C C 0.0033 0.0016 'International Tables Vol C Tables 4.2.6.8 and 6.1.1.4'
H H 0.0000 0.0000 'International Tables Vol C Tables 4.2.6.8 and 6.1.1.4'
N N 0.0061 0.0033 'International Tables Vol C Tables 4.2.6.8 and 6.1.1.4'
O O 0.0106 0.0060 'International Tables Vol C Tables 4.2.6.8 and 6.1.1.4'
S S 0.1246 0.1234 'International Tables Vol C Tables 4.2.6.8 and 6.1.1.4'
Cl Cl 0.1484 0.1585 'International Tables Vol C Tables 4.2.6.8 and 6.1.1.4'

loop_
_geom_angle_atom_site_label_1
_geom_angle_atom_site_label_2
_geom_angle_atom_site_label_3
_geom_angle
_geom_angle_publ_flag
C3 C1 H1A 109.5 ?
C3 C1 H1B 109.5 ?
H1A C1 H1B 109.5 ?
C3 C1 H1C 109.5 ?
H1A C1 H1C 109.5 ?
H1B C1 H1C 109.5 ?
C3 C2 H2A 109.5 ?
C3 C2 H2B 109.5 ?
H2A C2 H2B 109.5 ?
C3 C2 H2C 109.5 ?
H2A C2 H2C 109.5 ?
H2B C2 H2C 109.5 ?
C6 C3 C1 114.2(3) ?
C6 C3 C9 92.0(3) ?
C1 C3 C9 116.4(3) ?
C6 C3 C2 113.5(3) ?
C1 C3 C2 107.3(4) ?
C9 C3 C2 113.1(4) ?
C9 C4 C5 101.6(3) ?
C9 C4 H4A 111.4 ?
C5 C4 H4A 111.4 ?
C9 C4 H4B 111.4 ?
C5 C4 H4B 111.4 ?
H4A C4 H4B 109.3 ?
C6 C5 C4 103.1(3) ?
C6 C5 H5A 111.1 ?
C4 C5 H5A 111.1 ?
C6 C5 H5B 111.1 ?
C4 C5 H5B 111.1 ?
H5A C5 H5B 109.1 ?
C3 C6 C7 102.3(3) ?
C3 C6 C5 103.5(3) ?
C7 C6 C5 108.8(4) ?
C3 C6 H6 113.7 ?
C7 C6 H6 113.7 ?
C5 C6 H6 113.7 ?
C6 C7 C8 101.5(3) ?
C6 C7 H7A 111.5 ?
C8 C7 H7A 111.5 ?
C6 C7 H7B 111.5 ?
C8 C7 H7B 111.5 ?
H7A C7 H7B 109.3 ?
N1 C8 C7 117.1(3) ?
N1 C8 C9 107.4(2) ?
C7 C8 C9 103.2(2) ?
N1 C8 H8 109.6 ?
C7 C8 H8 109.6 ?
C9 C8 H8 109.6 ?
C10 C9 C4 116.1(3) ?
C10 C9 C8 108.7(2) ?
C4 C9 C8 105.7(3) ?
C10 C9 C3 118.6(3) ?
C4 C9 C3 102.6(3) ?
C8 C9 C3 103.8(3) ?
C9 C10 S1 107.0(2) yes
C9 C10 H10A 110.3 ?
S1 C10 H10A 110.3 ?
C9 C10 H10B 110.3 ?
S1 C10 H10B 110.3 ?
H10A C10 H10B 108.6 ?
O3 C11 N1 119.6(3) ?
O3 C11 C12 124.1(3) ?
N1 C11 C12 116.4(3) ?
C11 C12 C13 113.4(3) ?
C11 C12 H12A 108.9 ?
C13 C12 H12A 108.9 ?
C11 C12 H12B 108.9 ?
C13 C12 H12B 108.9 ?
H12A C12 H12B 107.7 ?
C18 C13 C12 113.8(3) no
C18 C13 C14 112.2(3) ?
C12 C13 C14 109.5(3) no
C18 C13 H13 107.0 ?
C12 C13 H13 107.0 ?
C14 C13 H13 107.0 ?
C15 C14 C13 113.9(3) ?
C15 C14 H14A 108.8 ?
C13 C14 H14A 108.8 ?
C15 C14 H14B 108.8 ?
C13 C14 H14B 108.8 ?
H14A C14 H14B 107.7 ?
C16 C15 C14 114.7(3) ?
C16 C15 H15A 108.6 ?
C14 C15 H15A 108.6 ?
C16 C15 H15B 108.6 ?
C14 C15 H15B 108.6 ?
H15A C15 H15B 107.6 ?
C15 C16 C17 115.3(4) ?
C15 C16 H16A 108.4 ?
C17 C16 H16A 108.4 ?
C15 C16 H16B 108.4 ?
C17 C16 H16B 108.4 ?
H16A C16 H16B 107.5 ?
C16 C17 H17A 109.5 ?
C16 C17 H17B 109.5 ?
H17A C17 H17B 109.5 ?
C16 C17 H17C 109.5 ?
H17A C17 H17C 109.5 ?
H17B C17 H17C 109.5 ?
C23 C18 C19 116.6(3) ?
C23 C18 C13 122.9(3) ?
C19 C18 C13 120.5(3) ?
C20 C19 C18 121.5(4) ?
C20 C19 H19 119.2 ?
C18 C19 H19 119.2 ?
C21 C20 C19 119.7(4) ?
C21 C20 H20 120.1 ?
C19 C20 H20 120.1 ?
C20 C21 C22 120.6(4) ?
C20 C21 Cl1 119.3(3) ?
C22 C21 Cl1 120.2(4) ?
C21 C22 C23 119.4(4) ?
C21 C22 H22 120.3 ?
C23 C22 H22 120.3 ?
C18 C23 C22 122.1(4) ?
C18 C23 H23 118.9 ?
C22 C23 H23 118.9 ?
C11 N1 C8 119.3(2) ?
C11 N1 S1 123.2(2) ?
C8 N1 S1 112.3(2) ?
O1 S1 O2 116.67(16) ?
O1 S1 N1 109.84(15) ?
O2 S1 N1 109.53(14) ?
O1 S1 C10 112.78(17) ?
O2 S1 C10 110.01(17) ?
N1 S1 C10 96.06(14) yes

loop_
_geom_bond_atom_site_label_1
_geom_bond_atom_site_label_2
_geom_bond_distance
_geom_bond_publ_flag
C1 C3 1.537(5) ?
C1 H1A 0.9600 ?
C1 H1B 0.9600 ?
C1 H1C 0.9600 ?
C2 C3 1.546(5) ?
C2 H2A 0.9600 ?
C2 H2B 0.9600 ?
C2 H2C 0.9600 ?
C3 C6 1.527(5) ?
C3 C9 1.545(5) ?
C4 C9 1.527(5) ?
C4 C5 1.553(5) ?
C4 H4A 0.9700 ?
C4 H4B 0.9700 ?
C5 C6 1.531(6) ?
C5 H5A 0.9700 ?
C5 H5B 0.9700 ?
C6 C7 1.528(5) ?
C6 H6 0.9800 ?
C7 C8 1.541(5) ?
C7 H7A 0.9700 ?
C7 H7B 0.9700 ?
C8 N1 1.477(4) yes
C8 C9 1.542(4) ?
C8 H8 0.9800 ?
C9 C10 1.518(4) ?
C10 S1 1.791(3) yes
C10 H10A 0.9700 ?
C10 H10B 0.9700 ?
C11 O3 1.196(3) yes
C11 N1 1.391(4) yes
C11 C12 1.513(4) ?
C12 C13 1.526(4) ?
C12 H12A 0.9700 ?
C12 H12B 0.9700 ?
C13 C18 1.506(5) ?
C13 C14 1.537(5) ?
C13 H13 0.9800 ?
C14 C15 1.525(6) ?
C14 H14A 0.9700 ?
C14 H14B 0.9700 ?
C15 C16 1.450(6) ?
C15 H15A 0.9700 ?
C15 H15B 0.9700 ?
C16 C17 1.490(6) ?
C16 H16A 0.9700 ?
C16 H16B 0.9700 ?
C17 H17A 0.9600 ?
C17 H17B 0.9600 ?
C17 H17C 0.9600 ?
C18 C23 1.372(5) ?
C18 C19 1.392(5) ?
C19 C20 1.378(6) ?
C19 H19 0.9300 ?
C20 C21 1.357(6) ?
C20 H20 0.9300 ?
C21 C22 1.359(5) ?
C21 Cl1 1.748(4) yes
C22 C23 1.382(5) ?
C22 H22 0.9300 ?
C23 H23 0.9300 ?
N1 S1 1.684(2) yes
O1 S1 1.411(2) yes
O2 S1 1.417(2) yes

loop_
_geom_hbond_atom_site_label_D
_geom_hbond_atom_site_label_H
_geom_hbond_atom_site_label_A
_geom_hbond_site_symmetry_A
_geom_hbond_distance_DH
_geom_hbond_distance_HA
_geom_hbond_distance_DA
_geom_hbond_angle_DHA
C12 H12A O2 . 0.97 2.55 3.139(5) 119
C1 H1A N1 . 0.96 2.47 3.141(4) 126
C20 H20 O2 2_556 0.93 2.48 3.363(5) 159
C10 H10A O1 2_545 0.97 2.55 3.220(4) 126

loop_
_geom_torsion_atom_site_label_1
_geom_torsion_atom_site_label_2
_geom_torsion_atom_site_label_3
_geom_torsion_atom_site_label_4
_geom_torsion
_geom_torsion_publ_flag
C9 C4 C5 C6 -3.8(4) yes
C1 C3 C6 C7 61.8(4) no
C9 C3 C6 C7 -58.4(3) ?
C2 C3 C6 C7 -174.8(4) ?
C1 C3 C6 C5 174.9(3) ?
C9 C3 C6 C5 54.7(3) ?
C2 C3 C6 C5 -61.7(5) ?
C4 C5 C6 C3 -33.2(4) ?
C4 C5 C6 C7 75.1(4) ?
C3 C6 C7 C8 43.2(4) ?
C5 C6 C7 C8 -65.8(3) ?
C6 C7 C8 N1 -126.1(3) ?
C6 C7 C8 C9 -8.4(3) yes
C5 C4 C9 C10 170.1(3) ?
C5 C4 C9 C8 -69.4(3) ?
C5 C4 C9 C3 39.1(4) ?
N1 C8 C9 C10 -31.2(4) yes
C7 C8 C9 C10 -155.6(3) ?
N1 C8 C9 C4 -156.5(3) ?
C7 C8 C9 C4 79.1(3) ?
N1 C8 C9 C3 95.9(3) ?
C7 C8 C9 C3 -28.4(3) ?
C6 C3 C9 C10 173.1(3) ?
C1 C3 C9 C10 54.7(4) ?
C2 C3 C9 C10 -70.2(4) ?
C6 C3 C9 C4 -57.5(3) ?
C1 C3 C9 C4 -175.8(3) ?
C2 C3 C9 C4 59.2(4) ?
C6 C3 C9 C8 52.4(3) ?
C1 C3 C9 C8 -65.9(4) ?
C2 C3 C9 C8 169.1(3) ?
C4 C9 C10 S1 142.2(3) ?
C8 C9 C10 S1 23.3(4) yes
C3 C9 C10 S1 -94.8(3) ?
O3 C11 C12 C13 6.6(5) ?
N1 C11 C12 C13 -171.7(3) ?
C11 C12 C13 C18 -68.6(4) ?
C11 C12 C13 C14 165.0(3) yes
C18 C13 C14 C15 66.4(4) ?
C12 C13 C14 C15 -166.3(3) ?
C13 C14 C15 C16 164.1(4) ?
C14 C15 C16 C17 -178.4(4) yes
C12 C13 C18 C23 -49.7(4) yes
C14 C13 C18 C23 75.3(4) ?
C12 C13 C18 C19 131.1(3) ?
C14 C13 C18 C19 -103.8(4) yes
C23 C18 C19 C20 -0.5(5) ?
C13 C18 C19 C20 178.7(3) ?
C18 C19 C20 C21 -0.8(6) ?
C19 C20 C21 C22 2.2(6) ?
C19 C20 C21 Cl1 -178.7(3) no
C20 C21 C22 C23 -2.2(6) ?
Cl1 C21 C22 C23 178.7(3) ?
C19 C18 C23 C22 0.4(5) ?
C13 C18 C23 C22 -178.7(3) ?
C21 C22 C23 C18 0.9(6) ?
O3 C11 N1 C8 7.9(5) ?
C12 C11 N1 C8 -173.7(3) ?
O3 C11 N1 S1 160.3(3) ?
C12 C11 N1 S1 -21.3(4) ?
C7 C8 N1 C11 -63.3(4) ?
C9 C8 N1 C11 -178.7(3) ?
C7 C8 N1 S1 141.5(2) no
C9 C8 N1 S1 26.1(3) yes
C11 N1 S1 O1 77.9(3) ?
C8 N1 S1 O1 -128.0(2) ?
C11 N1 S1 O2 -51.4(3) ?
C8 N1 S1 O2 102.7(2) ?
C11 N1 S1 C10 -165.2(3) ?
C8 N1 S1 C10 -11.1(3) yes
C9 C10 S1 O1 106.8(3) ?
C9 C10 S1 O2 -121.0(3) ?
C9 C10 S1 N1 -7.7(3) yes

loop_
_cod_related_entry_id
_cod_related_entry_database
_cod_related_entry_code
1 ChemSpider 21179865
